data_4335610
loop_
_publ_author_name
'Cai-Ming Liu'
'De-Qing Zhang'
'Dao-Ben Zhu'

_publ_section_title
;
 Field-Induced Single-Ion Magnets Based on Enantiopure Chiral
 \b-Diketonate Ligands
;
_journal_name_full 'Inorganic Chemistry'
_journal_page_first 8933
_journal_page_last 8940
_journal_paper_doi 10.1021/ic4011218
_journal_volume 52
_journal_year 2013
_chemical_absolute_configuration syn
_chemical_formula_sum 'C48 H54 Dy F9 N2 O8'
_chemical_formula_weight 1120.43
_chemical_name_systematic
; 
 ? 
;
_space_group_IT_number 19
_symmetry_cell_setting orthorhombic
_symmetry_space_group_name_Hall 'P 2ac 2ab'
_symmetry_space_group_name_H-M 'P 21 21 21'
_atom_sites_solution_hydrogens geom
_atom_sites_solution_primary direct
_atom_sites_solution_secondary difmap
_audit_creation_method SHELXL-97
_cell_angle_alpha 90.00
_cell_angle_beta 90.00
_cell_angle_gamma 90.00
_cell_formula_units_Z 4
_cell_length_a 10.903(2)
_cell_length_b 15.216(3)
_cell_length_c 29.672(6)
_cell_measurement_reflns_used 12904
_cell_measurement_temperature 173(2)
_cell_measurement_theta_max 26.3705
_cell_measurement_theta_min 1.3383
_cell_volume 4922.6(17)
_computing_cell_refinement SMART
_computing_data_collection 'SMART (Bruker, 2000)'
_computing_data_reduction 'SAINT (Bruker, 2000)'
_computing_molecular_graphics 'SHELXL-97 (Sheldrick, 1997)'
_computing_publication_material 'SHELXL-97 (Sheldrick, 1997)'
_computing_structure_refinement 'SHELXL-97 (Sheldrick, 1997)'
_computing_structure_solution 'SHELXS-97 (Sheldrick, 1990)'
_diffrn_ambient_temperature 173(2)
_diffrn_detector_area_resol_mean '15x15 microns'
_diffrn_measured_fraction_theta_full 0.994
_diffrn_measured_fraction_theta_max 0.994
_diffrn_measurement_device_type 'CCD area dtetector'
_diffrn_measurement_method 'phi and omega scans'
_diffrn_radiation_monochromator graphite
_diffrn_radiation_source 'fine-focus sealed tube'
_diffrn_radiation_type MoK\a
_diffrn_radiation_wavelength 0.71073
_diffrn_reflns_av_R_equivalents 0.0692
_diffrn_reflns_av_sigmaI/netI 0.0651
_diffrn_reflns_limit_h_max 13
_diffrn_reflns_limit_h_min -13
_diffrn_reflns_limit_k_max 16
_diffrn_reflns_limit_k_min -18
_diffrn_reflns_limit_l_max 37
_diffrn_reflns_limit_l_min -36
_diffrn_reflns_number 30546
_diffrn_reflns_theta_full 26.36
_diffrn_reflns_theta_max 26.36
_diffrn_reflns_theta_min 1.99
_exptl_absorpt_coefficient_mu 1.605
_exptl_absorpt_correction_T_max 1.0000
_exptl_absorpt_correction_T_min 0.6477
_exptl_absorpt_correction_type multi-scan
_exptl_crystal_colour pale-yellow
_exptl_crystal_density_diffrn 1.512
_exptl_crystal_description platelet
_exptl_crystal_F_000 2268
_exptl_crystal_size_max 0.38
_exptl_crystal_size_mid 0.30
_exptl_crystal_size_min 0.08
_refine_diff_density_max 3.397
_refine_diff_density_min -2.146
_refine_diff_density_rms 0.124
_refine_ls_abs_structure_details 'Flack H D (1983), Acta Cryst. A39, 876-881'
_refine_ls_abs_structure_Flack 0.007(17)
_refine_ls_extinction_method none
_refine_ls_goodness_of_fit_ref 1.078
_refine_ls_hydrogen_treatment constr
_refine_ls_matrix_type full
_refine_ls_number_parameters 613
_refine_ls_number_reflns 9967
_refine_ls_number_restraints 0
_refine_ls_restrained_S_all 1.078
_refine_ls_R_factor_all 0.0671
_refine_ls_R_factor_gt 0.0642
_refine_ls_shift/su_max 0.001
_refine_ls_shift/su_mean 0.000
_refine_ls_structure_factor_coef Fsqd
_refine_ls_weighting_details 'calc w=1/[\s^2^(Fo^2^)+(0.0762P)^2^+14.1346P] where P=(Fo^2^+2Fc^2^)/3'
_refine_ls_weighting_scheme calc
_refine_ls_wR_factor_gt 0.1584
_refine_ls_wR_factor_ref 0.1610
_reflns_number_gt 9499
_reflns_number_total 9967
_reflns_threshold_expression >2sigma(I)
_cod_data_source_file ic4011218_si_003.cif
_cod_data_source_block 1
_cod_database_code 4335610

loop_
_symmetry_equiv_pos_as_xyz
'x, y, z'
'-x+1/2, -y, z+1/2'
'-x, y+1/2, -z+1/2'
'x+1/2, -y+1/2, -z'

loop_
_atom_site_label
_atom_site_type_symbol
_atom_site_fract_x
_atom_site_fract_y
_atom_site_fract_z
_atom_site_U_iso_or_equiv
_atom_site_adp_type
_atom_site_occupancy
_atom_site_symmetry_multiplicity
_atom_site_calc_flag
_atom_site_refinement_flags
Dy1 Dy 0.26858(3) 0.29814(2) 0.808945(11) 0.03512(11) Uani 1 1 d .
F1 F 0.5784(8) 0.1922(7) 0.6695(3) 0.119(4) Uani 1 1 d .
F2 F 0.5517(8) 0.3314(6) 0.6656(3) 0.103(3) Uani 1 1 d .
F3 F 0.6396(6) 0.2713(6) 0.7227(2) 0.084(2) Uani 1 1 d .
F4 F -0.1035(7) 0.1493(6) 0.9096(3) 0.092(3) Uani 1 1 d .
F5 F -0.0980(7) 0.2816(8) 0.8899(4) 0.138(5) Uani 1 1 d .
F6 F -0.0146(7) 0.2425(6) 0.9503(2) 0.091(3) Uani 1 1 d .
F7 F 0.6400(9) 0.3672(11) 0.9372(4) 0.203(8) Uani 1 1 d .
F8 F 0.6750(7) 0.3654(8) 0.8699(4) 0.133(4) Uani 1 1 d .
F9 F 0.6308(8) 0.2524(7) 0.9011(4) 0.118(4) Uani 1 1 d .
C1 C 0.4625(9) 0.4590(7) 0.7701(3) 0.054(2) Uani 1 1 d .
H1A H 0.5180 0.4230 0.7851 0.065 Uiso 1 1 calc R
C2 C 0.5068(12) 0.5323(7) 0.7465(4) 0.063(3) Uani 1 1 d .
H2A H 0.5905 0.5443 0.7460 0.076 Uiso 1 1 calc R
C3 C 0.4275(12) 0.5858(8) 0.7243(4) 0.069(3) Uani 1 1 d .
H3A H 0.4568 0.6337 0.7081 0.082 Uiso 1 1 calc R
C4 C 0.3017(10) 0.5686(6) 0.7259(3) 0.050(2) Uani 1 1 d .
C5 C 0.2108(14) 0.6222(7) 0.7051(3) 0.071(3) Uani 1 1 d .
H5A H 0.2357 0.6725 0.6898 0.085 Uiso 1 1 calc R
C6 C 0.0921(12) 0.6034(8) 0.7065(4) 0.064(3) Uani 1 1 d .
H6A H 0.0365 0.6406 0.6923 0.076 Uiso 1 1 calc R
C7 C 0.0464(10) 0.5250(7) 0.7302(3) 0.053(3) Uani 1 1 d .
C8 C -0.0726(10) 0.5023(7) 0.7321(4) 0.057(3) Uani 1 1 d .
H8A H -0.1317 0.5374 0.7184 0.068 Uiso 1 1 calc R
C9 C -0.1063(10) 0.4279(7) 0.7542(4) 0.056(3) Uani 1 1 d .
H9A H -0.1883 0.4109 0.7548 0.068 Uiso 1 1 calc R
C10 C -0.0167(10) 0.3763(7) 0.7761(3) 0.053(2) Uani 1 1 d .
H10A H -0.0413 0.3266 0.7919 0.064 Uiso 1 1 calc R
C11 C 0.1344(9) 0.4720(6) 0.7519(3) 0.0400(19) Uani 1 1 d .
C12 C 0.2650(9) 0.4933(5) 0.7500(2) 0.0404(18) Uani 1 1 d .
C13 C 0.2030(9) 0.2212(6) 0.7075(3) 0.045(2) Uani 1 1 d .
C14 C 0.1197(9) 0.1998(9) 0.6683(3) 0.057(2) Uani 1 1 d .
C15 C 0.1629(11) 0.1061(9) 0.6531(4) 0.068(3) Uani 1 1 d .
H15A H 0.1699 0.0668 0.6787 0.082 Uiso 1 1 calc R
H15B H 0.1065 0.0810 0.6314 0.082 Uiso 1 1 calc R
C16 C 0.2912(12) 0.1239(8) 0.6313(3) 0.071(3) Uani 1 1 d .
H16A H 0.3553 0.0907 0.6463 0.085 Uiso 1 1 calc R
H16B H 0.2912 0.1093 0.5994 0.085 Uiso 1 1 calc R
C17 C 0.3074(11) 0.2238(8) 0.6387(3) 0.063(3) Uani 1 1 d .
H17A H 0.3711 0.2516 0.6203 0.075 Uiso 1 1 calc R
C18 C 0.3220(8) 0.2361(6) 0.6893(3) 0.0462(19) Uani 1 1 d .
C19 C 0.1756(13) 0.2593(8) 0.6309(4) 0.064(3) Uani 1 1 d .
C20 C 0.4222(9) 0.2531(6) 0.7158(3) 0.044(2) Uani 1 1 d .
C21 C 0.5492(9) 0.2610(7) 0.6934(4) 0.053(2) Uani 1 1 d .
C22 C -0.0175(9) 0.2054(11) 0.6788(3) 0.067(3) Uani 1 1 d .
H22A H -0.0379 0.2644 0.6874 0.101 Uiso 1 1 calc R
H22B H -0.0370 0.1659 0.7029 0.101 Uiso 1 1 calc R
H22C H -0.0637 0.1894 0.6524 0.101 Uiso 1 1 calc R
C23 C 0.1218(14) 0.2422(11) 0.5849(3) 0.093(5) Uani 1 1 d .
H23A H 0.0404 0.2661 0.5834 0.139 Uiso 1 1 calc R
H23B H 0.1186 0.1800 0.5795 0.139 Uiso 1 1 calc R
H23C H 0.1721 0.2696 0.5623 0.139 Uiso 1 1 calc R
C24 C 0.1655(15) 0.3592(8) 0.6409(4) 0.078(4) Uani 1 1 d .
H24A H 0.0826 0.3783 0.6360 0.117 Uiso 1 1 calc R
H24B H 0.2195 0.3910 0.6211 0.117 Uiso 1 1 calc R
H24C H 0.1883 0.3702 0.6716 0.117 Uiso 1 1 calc R
C25 C 0.2716(9) 0.1186(5) 0.8726(2) 0.0377(16) Uani 1 1 d .
C26 C 0.3293(9) 0.0407(6) 0.8969(3) 0.043(2) Uani 1 1 d .
C27 C 0.2402(13) -0.0352(7) 0.8886(3) 0.062(3) Uani 1 1 d .
H27A H 0.2741 -0.0903 0.8993 0.075 Uiso 1 1 calc R
H27B H 0.2213 -0.0407 0.8568 0.075 Uiso 1 1 calc R
C28 C 0.1227(11) -0.0093(7) 0.9163(4) 0.064(3) Uani 1 1 d .
H28A H 0.0514 -0.0038 0.8970 0.077 Uiso 1 1 calc R
H28B H 0.1056 -0.0518 0.9399 0.077 Uiso 1 1 calc R
C29 C 0.1607(9) 0.0803(7) 0.9362(3) 0.048(2) Uani 1 1 d .
H29A H 0.1110 0.0998 0.9618 0.057 Uiso 1 1 calc R
C30 C 0.1628(8) 0.1440(5) 0.8966(3) 0.0386(18) Uani 1 1 d .
C31 C 0.2979(10) 0.0674(6) 0.9468(3) 0.049(2) Uani 1 1 d .
C32 C 0.0834(7) 0.2063(6) 0.8814(2) 0.0380(16) Uani 1 1 d .
C33 C -0.0337(8) 0.2240(7) 0.9081(3) 0.048(2) Uani 1 1 d .
C34 C 0.4595(11) 0.0219(8) 0.8857(4) 0.061(3) Uani 1 1 d .
H34A H 0.4659 0.0062 0.8545 0.091 Uiso 1 1 calc R
H34B H 0.4885 -0.0258 0.9040 0.091 Uiso 1 1 calc R
H34C H 0.5082 0.0733 0.8915 0.091 Uiso 1 1 calc R
C35 C 0.3620(11) 0.1509(7) 0.9625(3) 0.059(3) Uani 1 1 d .
H35A H 0.3389 0.1634 0.9930 0.089 Uiso 1 1 calc R
H35B H 0.3382 0.1990 0.9435 0.089 Uiso 1 1 calc R
H35C H 0.4492 0.1429 0.9608 0.089 Uiso 1 1 calc R
C36 C 0.3230(12) -0.0043(8) 0.9809(3) 0.066(3) Uani 1 1 d .
H36A H 0.3022 0.0163 1.0105 0.100 Uiso 1 1 calc R
H36B H 0.4083 -0.0197 0.9800 0.100 Uiso 1 1 calc R
H36C H 0.2743 -0.0550 0.9737 0.100 Uiso 1 1 calc R
C37 C 0.2773(8) 0.4312(5) 0.8975(2) 0.0364(17) Uani 1 1 d .
C38 C 0.2292(9) 0.4980(6) 0.9316(3) 0.0446(19) Uani 1 1 d .
C39 C 0.3157(13) 0.5802(7) 0.9251(4) 0.071(3) Uani 1 1 d .
H39A H 0.3251 0.5948 0.8934 0.086 Uiso 1 1 calc R
H39B H 0.2845 0.6311 0.9411 0.086 Uiso 1 1 calc R
C40 C 0.4393(11) 0.5477(8) 0.9458(4) 0.071(3) Uani 1 1 d .
H40A H 0.5051 0.5506 0.9238 0.085 Uiso 1 1 calc R
H40B H 0.4617 0.5824 0.9719 0.085 Uiso 1 1 calc R
C41 C 0.4118(10) 0.4529(7) 0.9590(3) 0.053(2) Uani 1 1 d .
H41A H 0.4702 0.4264 0.9801 0.063 Uiso 1 1 calc R
C42 C 0.3967(7) 0.4041(6) 0.9146(3) 0.0396(18) Uani 1 1 d .
C43 C 0.2801(9) 0.4586(6) 0.9760(3) 0.0432(19) Uani 1 1 d .
C44 C 0.4716(8) 0.3511(7) 0.8884(3) 0.045(2) Uani 1 1 d .
C45 C 0.6000(9) 0.3331(8) 0.9022(4) 0.057(3) Uani 1 1 d .
C46 C 0.0945(10) 0.5160(8) 0.9271(4) 0.065(3) Uani 1 1 d .
H46A H 0.0494 0.4626 0.9318 0.097 Uiso 1 1 calc R
H46B H 0.0777 0.5382 0.8974 0.097 Uiso 1 1 calc R
H46C H 0.0702 0.5588 0.9491 0.097 Uiso 1 1 calc R
C47 C 0.2620(12) 0.5199(7) 1.0170(3) 0.062(3) Uani 1 1 d .
H47A H 0.2955 0.4926 1.0435 0.093 Uiso 1 1 calc R
H47B H 0.1760 0.5305 1.0215 0.093 Uiso 1 1 calc R
H47C H 0.3032 0.5747 1.0117 0.093 Uiso 1 1 calc R
C48 C 0.2249(11) 0.3703(7) 0.9870(3) 0.058(3) Uani 1 1 d .
H48A H 0.2350 0.3314 0.9618 0.087 Uiso 1 1 calc R
H48B H 0.1391 0.3772 0.9934 0.087 Uiso 1 1 calc R
H48C H 0.2654 0.3459 1.0129 0.087 Uiso 1 1 calc R
N1 N 0.3442(7) 0.4395(5) 0.7717(2) 0.0428(17) Uani 1 1 d .
N2 N 0.1018(7) 0.3966(5) 0.7748(2) 0.0432(16) Uani 1 1 d .
O1 O 0.1708(6) 0.2242(4) 0.74830(17) 0.0413(14) Uani 1 1 d .
O2 O 0.4236(5) 0.2620(4) 0.75854(18) 0.0408(14) Uani 1 1 d .
O3 O 0.3121(6) 0.1514(4) 0.8362(2) 0.0458(14) Uani 1 1 d .
O4 O 0.0965(5) 0.2526(4) 0.8462(2) 0.0419(13) Uani 1 1 d .
O5 O 0.2237(6) 0.4080(4) 0.86286(18) 0.0462(14) Uani 1 1 d .
O6 O 0.4397(5) 0.3136(5) 0.85177(18) 0.0466(16) Uani 1 1 d .
O1W O 0.4862(16) -0.2152(10) 0.9652(6) 0.170(7) Uani 1 1 d .
H1WB H 0.4155 -0.2098 0.9769 0.204 Uiso 1 1 d R
H1WA H 0.5389 -0.1827 0.9781 0.204 Uiso 1 1 d R
O2W O 0.1352(17) -0.2373(8) 0.9964(5) 0.200(10) Uani 1 1 d .
H2WA H 0.1928 -0.2037 0.9877 0.239 Uiso 1 1 d R
H2WB H 0.0922 -0.1971 1.0085 0.239 Uiso 1 1 d R

loop_
_atom_site_aniso_label
_atom_site_aniso_U_11
_atom_site_aniso_U_22
_atom_site_aniso_U_33
_atom_site_aniso_U_23
_atom_site_aniso_U_13
_atom_site_aniso_U_12
Dy1 0.03324(17) 0.0472(2) 0.02489(16) 0.00051(14) 0.00021(13) 0.00145(15)
F1 0.087(5) 0.136(8) 0.133(7) -0.074(6) 0.065(5) -0.023(6)
F2 0.088(6) 0.119(7) 0.101(6) 0.054(5) 0.034(5) -0.015(5)
F3 0.050(4) 0.134(7) 0.068(4) -0.009(4) 0.016(3) -0.008(4)
F4 0.067(5) 0.130(7) 0.081(5) -0.013(4) 0.039(4) -0.030(5)
F5 0.065(5) 0.198(11) 0.151(9) 0.101(8) 0.061(5) 0.066(6)
F6 0.058(4) 0.153(7) 0.063(4) -0.047(4) 0.016(3) 0.006(4)
F7 0.070(5) 0.39(2) 0.153(10) -0.168(12) -0.068(6) 0.096(9)
F8 0.040(4) 0.206(11) 0.154(9) 0.057(8) 0.007(5) 0.005(6)
F9 0.049(4) 0.107(7) 0.199(11) 0.014(7) -0.040(6) 0.015(4)
C1 0.042(5) 0.068(7) 0.053(6) -0.003(5) 0.011(4) -0.002(5)
C2 0.055(6) 0.049(6) 0.085(8) -0.016(6) 0.022(6) -0.016(5)
C3 0.084(9) 0.054(7) 0.068(7) -0.002(5) 0.034(6) -0.019(6)
C4 0.065(6) 0.042(5) 0.043(5) -0.004(4) 0.011(4) -0.002(4)
C5 0.106(11) 0.056(6) 0.050(5) 0.013(4) 0.011(6) 0.007(6)
C6 0.077(8) 0.065(7) 0.048(6) 0.006(5) -0.004(5) 0.018(6)
C7 0.062(7) 0.059(6) 0.037(5) 0.003(4) -0.002(4) 0.018(5)
C8 0.052(6) 0.062(7) 0.057(6) -0.001(5) -0.023(5) 0.021(5)
C9 0.050(6) 0.057(6) 0.062(6) -0.012(5) -0.020(5) 0.012(5)
C10 0.047(5) 0.063(6) 0.050(5) 0.002(4) -0.007(4) 0.004(5)
C11 0.047(5) 0.046(5) 0.027(4) -0.003(3) 0.001(3) -0.010(4)
C12 0.050(5) 0.048(4) 0.023(3) -0.005(3) 0.004(4) 0.000(4)
C13 0.052(5) 0.054(5) 0.031(4) -0.004(3) -0.001(3) 0.001(4)
C14 0.050(5) 0.084(7) 0.037(5) -0.012(5) -0.004(4) -0.001(6)
C15 0.076(8) 0.088(8) 0.041(5) -0.015(5) -0.002(5) -0.029(7)
C16 0.076(8) 0.098(9) 0.040(5) -0.016(5) 0.007(5) 0.018(7)
C17 0.078(7) 0.084(8) 0.027(4) -0.001(4) 0.000(4) -0.016(6)
C18 0.055(5) 0.055(5) 0.029(4) 0.003(4) -0.002(4) -0.009(4)
C19 0.075(8) 0.077(7) 0.041(5) 0.009(5) -0.006(5) -0.005(6)
C20 0.053(5) 0.041(5) 0.037(5) -0.001(3) 0.010(4) 0.004(4)
C21 0.051(5) 0.064(6) 0.045(5) -0.004(5) 0.009(5) -0.005(4)
C22 0.055(6) 0.109(9) 0.037(5) -0.006(6) -0.010(4) -0.004(7)
C23 0.108(11) 0.145(13) 0.026(5) 0.007(6) 0.002(6) -0.018(9)
C24 0.118(12) 0.072(8) 0.044(6) 0.019(5) -0.013(7) 0.002(7)
C25 0.038(4) 0.044(4) 0.031(4) 0.000(3) 0.000(3) 0.000(4)
C26 0.044(5) 0.047(5) 0.039(4) -0.006(4) -0.002(4) -0.001(4)
C27 0.082(8) 0.058(6) 0.047(5) 0.001(4) -0.002(6) 0.002(6)
C28 0.060(7) 0.059(6) 0.074(7) 0.020(5) 0.003(5) -0.016(5)
C29 0.038(5) 0.067(6) 0.038(5) 0.012(4) 0.000(4) 0.000(4)
C30 0.044(5) 0.037(4) 0.035(4) 0.001(3) 0.008(3) 0.000(4)
C31 0.062(6) 0.062(6) 0.022(4) 0.002(3) 0.001(4) 0.012(5)
C32 0.034(4) 0.052(5) 0.028(3) 0.006(4) -0.001(3) -0.003(4)
C33 0.036(5) 0.062(6) 0.047(5) 0.011(4) 0.011(4) -0.002(4)
C34 0.059(7) 0.071(7) 0.053(6) 0.011(5) 0.010(5) 0.018(6)
C35 0.059(6) 0.079(7) 0.040(5) -0.008(5) -0.013(5) 0.008(6)
C36 0.070(7) 0.087(8) 0.042(5) 0.014(5) -0.002(5) 0.009(7)
C37 0.037(4) 0.051(4) 0.022(3) -0.006(3) 0.000(3) 0.001(4)
C38 0.053(5) 0.054(5) 0.027(4) -0.001(3) 0.001(4) 0.014(5)
C39 0.100(10) 0.061(7) 0.053(6) 0.004(5) 0.014(6) -0.021(6)
C40 0.060(7) 0.088(9) 0.064(7) -0.023(6) 0.009(6) -0.025(6)
C41 0.049(6) 0.066(6) 0.042(5) -0.017(4) -0.012(4) 0.002(5)
C42 0.032(4) 0.054(5) 0.034(4) -0.008(3) -0.005(3) -0.005(4)
C43 0.047(5) 0.055(5) 0.027(4) -0.010(3) -0.005(4) 0.012(4)
C44 0.036(4) 0.068(6) 0.030(4) -0.003(4) 0.002(3) -0.004(4)
C45 0.033(5) 0.081(8) 0.056(6) -0.011(5) -0.009(4) 0.006(5)
C46 0.055(6) 0.096(8) 0.044(5) -0.010(5) 0.000(5) 0.035(6)
C47 0.073(7) 0.080(7) 0.033(4) -0.009(4) 0.000(5) 0.006(6)
C48 0.064(6) 0.070(6) 0.040(5) -0.002(4) 0.015(5) 0.003(6)
N1 0.047(4) 0.056(4) 0.026(3) -0.001(3) 0.004(3) -0.007(3)
N2 0.034(4) 0.059(5) 0.036(4) -0.001(3) -0.009(3) -0.003(3)
O1 0.048(3) 0.054(4) 0.023(3) -0.005(2) 0.003(2) -0.010(3)
O2 0.040(3) 0.061(4) 0.021(3) -0.001(2) 0.006(2) 0.006(3)
O3 0.047(3) 0.052(3) 0.039(3) 0.006(3) 0.007(3) 0.006(3)
O4 0.037(3) 0.052(4) 0.037(3) 0.009(3) 0.005(2) 0.000(3)
O5 0.039(3) 0.066(4) 0.034(3) -0.008(2) -0.006(3) 0.013(3)
O6 0.039(3) 0.075(5) 0.025(3) -0.009(3) -0.007(2) 0.013(3)
O1W 0.173(14) 0.147(13) 0.189(16) -0.003(11) -0.053(13) 0.046(13)
O2W 0.30(2) 0.091(8) 0.203(15) -0.087(9) -0.191(16) 0.117(11)

loop_
_atom_type_symbol
_atom_type_description
_atom_type_scat_dispersion_real
_atom_type_scat_dispersion_imag
_atom_type_scat_source
C C 0.0033 0.0016 'International Tables Vol C Tables 4.2.6.8 and 6.1.1.4'
H H 0.0000 0.0000 'International Tables Vol C Tables 4.2.6.8 and 6.1.1.4'
N N 0.0061 0.0033 'International Tables Vol C Tables 4.2.6.8 and 6.1.1.4'
O O 0.0106 0.0060 'International Tables Vol C Tables 4.2.6.8 and 6.1.1.4'
F F 0.0171 0.0103 'International Tables Vol C Tables 4.2.6.8 and 6.1.1.4'
Dy Dy -0.1892 4.4098 'International Tables Vol C Tables 4.2.6.8 and 6.1.1.4'

loop_
_geom_angle_atom_site_label_1
_geom_angle_atom_site_label_2
_geom_angle_atom_site_label_3
_geom_angle
O6 Dy1 O4 115.8(2)
O6 Dy1 O2 77.7(2)
O4 Dy1 O2 146.8(2)
O6 Dy1 O5 73.6(2)
O4 Dy1 O5 73.6(2)
O2 Dy1 O5 138.9(2)
O6 Dy1 O1 147.4(2)
O4 Dy1 O1 81.6(2)
O2 Dy1 O1 74.1(2)
O5 Dy1 O1 139.0(2)
O6 Dy1 O3 75.4(2)
O4 Dy1 O3 73.7(2)
O2 Dy1 O3 81.6(2)
O5 Dy1 O3 117.8(2)
O1 Dy1 O3 84.5(2)
O6 Dy1 N1 83.6(3)
O4 Dy1 N1 136.8(2)
O2 Dy1 N1 71.7(2)
O5 Dy1 N1 76.3(2)
O1 Dy1 N1 102.5(2)
O3 Dy1 N1 149.0(2)
O6 Dy1 N2 138.0(2)
O4 Dy1 N2 77.7(2)
O2 Dy1 N2 113.6(2)
O5 Dy1 N2 73.0(2)
O1 Dy1 N2 70.0(2)
O3 Dy1 N2 144.0(2)
N1 Dy1 N2 64.3(3)
N1 C1 C2 122.1(11)
N1 C1 H1A 119.0
C2 C1 H1A 119.0
C3 C2 C1 119.9(11)
C3 C2 H2A 120.0
C1 C2 H2A 120.0
C2 C3 C4 119.8(10)
C2 C3 H3A 120.1
C4 C3 H3A 120.1
C3 C4 C12 116.6(10)
C3 C4 C5 124.2(10)
C12 C4 C5 119.2(10)
C6 C5 C4 122.8(10)
C6 C5 H5A 118.6
C4 C5 H5A 118.6
C5 C6 C7 121.4(10)
C5 C6 H6A 119.3
C7 C6 H6A 119.3
C8 C7 C11 119.4(10)
C8 C7 C6 123.8(10)
C11 C7 C6 116.8(10)
C7 C8 C9 119.7(9)
C7 C8 H8A 120.1
C9 C8 H8A 120.1
C8 C9 C10 119.8(10)
C8 C9 H9A 120.1
C10 C9 H9A 120.1
N2 C10 C9 122.0(10)
N2 C10 H10A 119.0
C9 C10 H10A 119.0
N2 C11 C7 121.7(9)
N2 C11 C12 117.1(8)
C7 C11 C12 121.2(9)
N1 C12 C4 123.6(9)
N1 C12 C11 117.9(8)
C4 C12 C11 118.5(9)
O1 C13 C18 127.6(8)
O1 C13 C14 125.4(8)
C18 C13 C14 107.0(7)
C13 C14 C22 114.8(8)
C13 C14 C19 100.8(9)
C22 C14 C19 119.6(11)
C13 C14 C15 103.7(8)
C22 C14 C15 113.8(11)
C19 C14 C15 101.9(9)
C16 C15 C14 103.4(9)
C16 C15 H15A 111.1
C14 C15 H15A 111.1
C16 C15 H15B 111.1
C14 C15 H15B 111.1
H15A C15 H15B 109.1
C17 C16 C15 102.2(9)
C17 C16 H16A 111.3
C15 C16 H16A 111.3
C17 C16 H16B 111.3
C15 C16 H16B 111.3
H16A C16 H16B 109.2
C18 C17 C16 105.9(8)
C18 C17 C19 101.7(9)
C16 C17 C19 102.4(10)
C18 C17 H17A 115.1
C16 C17 H17A 115.1
C19 C17 H17A 115.1
C20 C18 C13 122.7(8)
C20 C18 C17 132.3(9)
C13 C18 C17 104.9(8)
C23 C19 C17 115.8(11)
C23 C19 C24 108.3(11)
C17 C19 C24 112.2(11)
C23 C19 C14 113.1(10)
C17 C19 C14 93.1(8)
C24 C19 C14 114.0(10)
O2 C20 C18 126.9(9)
O2 C20 C21 114.2(9)
C18 C20 C21 118.9(8)
F1 C21 F3 105.7(9)
F1 C21 F2 107.5(10)
F3 C21 F2 107.0(9)
F1 C21 C20 113.0(8)
F3 C21 C20 113.2(8)
F2 C21 C20 110.1(8)
C14 C22 H22A 109.5
C14 C22 H22B 109.5
H22A C22 H22B 109.5
C14 C22 H22C 109.5
H22A C22 H22C 109.5
H22B C22 H22C 109.5
C19 C23 H23A 109.5
C19 C23 H23B 109.5
H23A C23 H23B 109.5
C19 C23 H23C 109.5
H23A C23 H23C 109.5
H23B C23 H23C 109.5
C19 C24 H24A 109.5
C19 C24 H24B 109.5
H24A C24 H24B 109.5
C19 C24 H24C 109.5
H24A C24 H24C 109.5
H24B C24 H24C 109.5
O3 C25 C30 127.2(8)
O3 C25 C26 124.5(8)
C30 C25 C26 108.3(7)
C34 C26 C25 115.9(8)
C34 C26 C27 115.2(9)
C25 C26 C27 104.4(8)
C34 C26 C31 117.9(9)
C25 C26 C31 98.9(7)
C27 C26 C31 102.1(8)
C26 C27 C28 104.2(8)
C26 C27 H27A 110.9
C28 C27 H27A 110.9
C26 C27 H27B 110.9
C28 C27 H27B 110.9
H27A C27 H27B 108.9
C29 C28 C27 101.7(8)
C29 C28 H28A 111.4
C27 C28 H28A 111.4
C29 C28 H28B 111.4
C27 C28 H28B 111.4
H28A C28 H28B 109.3
C30 C29 C31 103.0(7)
C30 C29 C28 105.8(8)
C31 C29 C28 103.1(9)
C30 C29 H29A 114.6
C31 C29 H29A 114.6
C28 C29 H29A 114.6
C32 C30 C25 123.2(7)
C32 C30 C29 133.6(8)
C25 C30 C29 103.0(7)
C36 C31 C35 108.4(8)
C36 C31 C29 113.8(9)
C35 C31 C29 113.7(9)
C36 C31 C26 113.7(8)
C35 C31 C26 113.8(8)
C29 C31 C26 93.0(7)
O4 C32 C30 126.1(7)
O4 C32 C33 115.1(8)
C30 C32 C33 118.8(7)
F5 C33 F6 110.8(11)
F5 C33 F4 106.6(10)
F6 C33 F4 103.8(8)
F5 C33 C32 111.7(8)
F6 C33 C32 113.8(8)
F4 C33 C32 109.6(8)
C26 C34 H34A 109.5
C26 C34 H34B 109.5
H34A C34 H34B 109.5
C26 C34 H34C 109.5
H34A C34 H34C 109.5
H34B C34 H34C 109.5
C31 C35 H35A 109.5
C31 C35 H35B 109.5
H35A C35 H35B 109.5
C31 C35 H35C 109.5
H35A C35 H35C 109.5
H35B C35 H35C 109.5
C31 C36 H36A 109.5
C31 C36 H36B 109.5
H36A C36 H36B 109.5
C31 C36 H36C 109.5
H36A C36 H36C 109.5
H36B C36 H36C 109.5
O5 C37 C42 129.2(7)
O5 C37 C38 125.4(8)
C42 C37 C38 105.4(7)
C46 C38 C37 113.5(8)
C46 C38 C43 119.8(8)
C37 C38 C43 100.5(6)
C46 C38 C39 115.4(9)
C37 C38 C39 104.0(8)
C43 C38 C39 101.3(8)
C40 C39 C38 102.5(9)
C40 C39 H39A 111.3
C38 C39 H39A 111.3
C40 C39 H39B 111.3
C38 C39 H39B 111.3
H39A C39 H39B 109.2
C41 C40 C39 103.4(9)
C41 C40 H40A 111.1
C39 C40 H40A 111.1
C41 C40 H40B 111.1
C39 C40 H40B 111.1
H40A C40 H40B 109.1
C42 C41 C43 102.3(7)
C42 C41 C40 105.1(9)
C43 C41 C40 102.5(9)
C42 C41 H41A 115.1
C43 C41 H41A 115.1
C40 C41 H41A 115.1
C44 C42 C37 119.8(7)
C44 C42 C41 134.8(8)
C37 C42 C41 105.0(7)
C48 C43 C41 113.3(8)
C48 C43 C47 108.4(8)
C41 C43 C47 114.5(9)
C48 C43 C38 112.7(8)
C41 C43 C38 94.5(7)
C47 C43 C38 113.0(7)
O6 C44 C42 125.2(8)
O6 C44 C45 114.2(8)
C42 C44 C45 120.6(8)
F7 C45 F9 109.4(13)
F7 C45 F8 103.3(13)
F9 C45 F8 100.0(11)
F7 C45 C44 119.0(10)
F9 C45 C44 114.8(10)
F8 C45 C44 107.9(9)
C38 C46 H46A 109.5
C38 C46 H46B 109.5
H46A C46 H46B 109.5
C38 C46 H46C 109.5
H46A C46 H46C 109.5
H46B C46 H46C 109.5
C43 C47 H47A 109.5
C43 C47 H47B 109.5
H47A C47 H47B 109.5
C43 C47 H47C 109.5
H47A C47 H47C 109.5
H47B C47 H47C 109.5
C43 C48 H48A 109.5
C43 C48 H48B 109.5
H48A C48 H48B 109.5
C43 C48 H48C 109.5
H48A C48 H48C 109.5
H48B C48 H48C 109.5
C1 N1 C12 117.9(8)
C1 N1 Dy1 121.2(7)
C12 N1 Dy1 120.6(6)
C10 N2 C11 117.3(8)
C10 N2 Dy1 122.8(7)
C11 N2 Dy1 119.8(6)
C13 O1 Dy1 128.3(6)
C20 O2 Dy1 131.0(6)
C25 O3 Dy1 125.3(5)
C32 O4 Dy1 131.3(5)
C37 O5 Dy1 131.9(5)
C44 O6 Dy1 138.3(6)
H1WB O1W H1WA 111.9
H2WA O2W H2WB 95.9

loop_
_geom_bond_atom_site_label_1
_geom_bond_atom_site_label_2
_geom_bond_distance
Dy1 O6 2.270(6)
Dy1 O4 2.285(6)
Dy1 O2 2.323(5)
Dy1 O5 2.365(5)
Dy1 O1 2.375(5)
Dy1 O3 2.421(6)
Dy1 N1 2.554(7)
Dy1 N2 2.565(8)
F1 C21 1.303(13)
F2 C21 1.352(13)
F3 C21 1.324(12)
F4 C33 1.368(12)
F5 C33 1.246(12)
F6 C33 1.300(12)
F7 C45 1.240(13)
F8 C45 1.353(14)
F9 C45 1.273(14)
C1 N1 1.325(12)
C1 C2 1.404(15)
C1 H1A 0.9300
C2 C3 1.358(19)
C2 H2A 0.9300
C3 C4 1.396(16)
C3 H3A 0.9300
C4 C12 1.410(12)
C4 C5 1.424(16)
C5 C6 1.327(18)
C5 H5A 0.9300
C6 C7 1.471(16)
C6 H6A 0.9300
C7 C8 1.344(16)
C7 C11 1.410(14)
C8 C9 1.359(16)
C8 H8A 0.9300
C9 C10 1.412(14)
C9 H9A 0.9300
C10 N2 1.329(13)
C10 H10A 0.9300
C11 N2 1.379(12)
C11 C12 1.461(14)
C12 N1 1.353(12)
C13 O1 1.263(10)
C13 C18 1.423(13)
C13 C14 1.510(12)
C14 C22 1.530(14)
C14 C19 1.557(16)
C14 C15 1.567(17)
C15 C16 1.565(16)
C15 H15A 0.9700
C15 H15B 0.9700
C16 C17 1.547(17)
C16 H16A 0.9700
C16 H16B 0.9700
C17 C18 1.521(12)
C17 C19 1.552(17)
C17 H17A 0.9800
C18 C20 1.370(13)
C19 C23 1.510(16)
C19 C24 1.553(17)
C20 O2 1.275(10)
C20 C21 1.541(13)
C22 H22A 0.9600
C22 H22B 0.9600
C22 H22C 0.9600
C23 H23A 0.9600
C23 H23B 0.9600
C23 H23C 0.9600
C24 H24A 0.9600
C24 H24B 0.9600
C24 H24C 0.9600
C25 O3 1.269(9)
C25 C30 1.437(12)
C25 C26 1.525(12)
C26 C34 1.486(14)
C26 C27 1.529(14)
C26 C31 1.573(12)
C27 C28 1.572(17)
C27 H27A 0.9700
C27 H27B 0.9700
C28 C29 1.543(15)
C28 H28A 0.9700
C28 H28B 0.9700
C29 C30 1.522(12)
C29 C31 1.541(13)
C29 H29A 0.9800
C30 C32 1.361(12)
C31 C36 1.512(13)
C31 C35 1.522(15)
C32 O4 1.268(10)
C32 C33 1.527(11)
C34 H34A 0.9600
C34 H34B 0.9600
C34 H34C 0.9600
C35 H35A 0.9600
C35 H35B 0.9600
C35 H35C 0.9600
C36 H36A 0.9600
C36 H36B 0.9600
C36 H36C 0.9600
C37 O5 1.234(9)
C37 C42 1.456(12)
C37 C38 1.527(11)
C38 C46 1.499(14)
C38 C43 1.549(11)
C38 C39 1.579(14)
C39 C40 1.562(18)
C39 H39A 0.9700
C39 H39B 0.9700
C40 C41 1.525(17)
C40 H40A 0.9700
C40 H40B 0.9700
C41 C42 1.522(11)
C41 C43 1.524(14)
C41 H41A 0.9800
C42 C44 1.385(12)
C43 C48 1.509(14)
C43 C47 1.547(11)
C44 O6 1.276(10)
C44 C45 1.484(13)
C46 H46A 0.9600
C46 H46B 0.9600
C46 H46C 0.9600
C47 H47A 0.9600
C47 H47B 0.9600
C47 H47C 0.9600
C48 H48A 0.9600
C48 H48B 0.9600
C48 H48C 0.9600
O1W H1WB 0.8499
O1W H1WA 0.8499
O2W H2WA 0.8500
O2W H2WB 0.8500
